data_4115811
loop_
_publ_author_name
'H\'ector Carrasco'
'Concepci\'on Foces-Foces'
'Cirilo P\'erez'
'Mat\'ias L. Rodr\'iguez'
'Julio D. Mart\'in'

_publ_contact_author
;
      C.Foce-Foces
      Instituto de Quimica-Fisica Rocasolano-CSIC
      Departamento de Cristalografia
      Serrano 119
      E-28006 Madrid
      Spain
;
_publ_contact_author_email cfoces@iqfr.csic.es
_publ_contact_author_fax '+34 1 5642431'
_publ_contact_author_phone '+34 1 5619400'
_publ_section_title
;
 Tubular Hydrogen-Bonded Networks Sustained by Water Molecules
;
_journal_name_full 'Journal of the American Chemical Society'
_journal_page_first 11970
_journal_page_last 11981
_journal_paper_doi 10.1021/ja011028t
_journal_volume 123
_journal_year 2001
_chemical_formula_moiety 'C15 H22 O4'
_chemical_formula_sum 'C15 H22 O4'
_chemical_formula_weight 266.33
_space_group_IT_number 2
_symmetry_cell_setting triclinic
_symmetry_space_group_name_Hall '-P 1'
_symmetry_space_group_name_H-M 'P -1'
_atom_sites_solution_hydrogens geom
_atom_sites_solution_primary direct
_atom_sites_solution_secondary difmap
_audit_creation_method SHELXL-97
_cell_angle_alpha 79.7430(10)
_cell_angle_beta 88.0460(10)
_cell_angle_gamma 69.4190(10)
_cell_formula_units_Z 2
_cell_length_a 7.7631(2)
_cell_length_b 8.2042(2)
_cell_length_c 11.8420(3)
_cell_measurement_temperature 298(2)
_cell_volume 694.46(3)
_computing_cell_refinement 'Bruker SAINT'
_computing_data_collection 'Bruker SMART'
_computing_data_reduction 'Bruker SAINT'
_computing_molecular_graphics 'Bruker SHELXTL'
_computing_publication_material 'Bruker SHELXTL'
_computing_structure_refinement 'SHELXL-97 (Sheldrick, 1997)'
_computing_structure_solution 'SHELXS-97 (Sheldrick, 1990)'
_diffrn_ambient_temperature 298(2)
_diffrn_measured_fraction_theta_full 0.967
_diffrn_measured_fraction_theta_max 0.967
_diffrn_measurement_device_type 'CCD area detector'
_diffrn_measurement_method 'phi and omega scans'
_diffrn_radiation_monochromator graphite
_diffrn_radiation_source 'fine-focus sealed tube'
_diffrn_radiation_type MoK\a
_diffrn_radiation_wavelength 0.71073
_diffrn_reflns_av_R_equivalents 0.0196
_diffrn_reflns_av_sigmaI/netI 0.0449
_diffrn_reflns_limit_h_max 10
_diffrn_reflns_limit_h_min -9
_diffrn_reflns_limit_k_max 10
_diffrn_reflns_limit_k_min -7
_diffrn_reflns_limit_l_max 14
_diffrn_reflns_limit_l_min -15
_diffrn_reflns_number 4725
_diffrn_reflns_theta_full 28.00
_diffrn_reflns_theta_max 28.00
_diffrn_reflns_theta_min 1.75
_diffrn_standards_decay_% 0.01
_exptl_absorpt_coefficient_mu 0.091
_exptl_absorpt_correction_T_max 0.9865
_exptl_absorpt_correction_T_min 0.9776
_exptl_absorpt_correction_type empirical
_exptl_absorpt_process_details Sadabs
_exptl_crystal_colour Colourless
_exptl_crystal_density_diffrn 1.274
_exptl_crystal_description Block
_exptl_crystal_F_000 288
_exptl_crystal_size_max 0.25
_exptl_crystal_size_mid 0.20
_exptl_crystal_size_min 0.15
_refine_diff_density_max 0.299
_refine_diff_density_min -0.247
_refine_diff_density_rms 0.049
_refine_ls_extinction_method none
_refine_ls_goodness_of_fit_ref 1.080
_refine_ls_hydrogen_treatment mixed
_refine_ls_matrix_type full
_refine_ls_number_parameters 172
_refine_ls_number_reflns 3238
_refine_ls_number_restraints 0
_refine_ls_restrained_S_all 1.080
_refine_ls_R_factor_all 0.0874
_refine_ls_R_factor_gt 0.0630
_refine_ls_shift/su_max 0.000
_refine_ls_shift/su_mean 0.000
_refine_ls_structure_factor_coef Fsqd
_refine_ls_weighting_details 'calc w=1/[\s^2^(Fo^2^)+(0.0539P)^2^+0.4009P] where P=(Fo^2^+2Fc^2^)/3'
_refine_ls_weighting_scheme calc
_refine_ls_wR_factor_gt 0.1402
_refine_ls_wR_factor_ref 0.1560
_reflns_number_gt 2429
_reflns_number_total 3238
_reflns_threshold_expression >2sigma(I)
_cod_data_source_file ja011028t_06.cif
_cod_data_source_block 1F
_cod_depositor_comments
;
 Changing the _atom_site_label data item value from 'C6' to 'C4' in order
 to correctly establish relationships between rows in different loops.

 Antanas Vaitkus,
 2018-08-08

 Renaming the _geom_torsion_site_symmetry_4 data item to _geom_torsion.
 The initial data name misassignment was cause by the incorrect data name
 order in the loop and the removal of data items containing only unknown
 ('?') or inapplicable ('.') values.

 Antanas Vaitkus,
 2018-08-08
;
_cod_database_code 4115811

loop_
_symmetry_equiv_pos_as_xyz
'x, y, z'
'-x, -y, -z'

loop_
_atom_site_label
_atom_site_type_symbol
_atom_site_fract_x
_atom_site_fract_y
_atom_site_fract_z
_atom_site_U_iso_or_equiv
_atom_site_adp_type
_atom_site_occupancy
_atom_site_symmetry_multiplicity
_atom_site_calc_flag
_atom_site_refinement_flags
O3 O 0.2094(2) 1.2231(2) 0.44779(16) 0.0607(6) Uani 1 1 d .
O4 O -0.0382(2) 1.2575(2) 0.34523(15) 0.0529(5) Uani 1 1 d .
H4A H -0.0825 1.3442 0.3763 0.079 Uiso 1 1 calc R
O1 O 0.44433(18) 0.89214(17) 0.19011(11) 0.0318(3) Uani 1 1 d .
O2 O 0.7691(2) 0.55796(19) 0.40771(13) 0.0432(4) Uani 1 1 d .
H2A H 0.7393 0.6072 0.4635 0.065 Uiso 1 1 calc R
C5 C 0.2291(3) 1.0097(2) 0.32732(16) 0.0294(4) Uani 1 1 d .
C6 C 0.4127(3) 0.8919(3) 0.38883(17) 0.0328(4) Uani 1 1 d .
H6B H 0.4890 0.9596 0.4004 0.039 Uiso 1 1 calc R
H6C H 0.3951 0.8256 0.4619 0.039 Uiso 1 1 calc R
C1 C 0.4922(3) 0.7721(2) 0.30050(17) 0.0308(4) Uani 1 1 d .
C2 C 0.3980(3) 0.6357(3) 0.3077(2) 0.0442(5) Uani 1 1 d .
H2B H 0.4226 0.5616 0.3831 0.053 Uiso 1 1 calc R
H2C H 0.4489 0.5605 0.2513 0.053 Uiso 1 1 calc R
C3 C 0.1902(3) 0.7242(3) 0.2863(2) 0.0487(6) Uani 1 1 d .
H3A H 0.1314 0.6415 0.3206 0.058 Uiso 1 1 calc R
H3B H 0.1642 0.7495 0.2042 0.058 Uiso 1 1 calc R
C4 C 0.1038(3) 0.8974(3) 0.3342(2) 0.0416(5) Uani 1 1 d .
H4C H 0.0743 0.8684 0.4138 0.050 Uiso 1 1 calc R
H4B H -0.0106 0.9681 0.2919 0.050 Uiso 1 1 calc R
C7 C 0.1351(3) 1.1742(3) 0.37971(17) 0.0339(5) Uani 1 1 d .
C9 C 0.2959(3) 1.0564(2) 0.20216(16) 0.0285(4) Uani 1 1 d .
C10 C 0.1498(3) 1.0933(3) 0.10887(18) 0.0398(5) Uani 1 1 d .
H10A H 0.1010 0.9974 0.1128 0.048 Uiso 1 1 calc R
C12 C 0.0091(4) 1.2721(4) 0.0682(2) 0.0663(8) Uani 1 1 d .
H12A H -0.1160 1.2791 0.0543 0.080 Uiso 1 1 calc R
H12B H 0.0192 1.3714 0.0977 0.080 Uiso 1 1 calc R
C11 C 0.1518(4) 1.1883(4) -0.0106(2) 0.0632(8) Uani 1 1 d .
H11A H 0.2488 1.2366 -0.0291 0.076 Uiso 1 1 calc R
H11B H 0.1137 1.1443 -0.0726 0.076 Uiso 1 1 calc R
C13 C 0.3729(3) 1.2062(3) 0.19170(19) 0.0374(5) Uani 1 1 d .
H13A H 0.2838 1.3174 0.2084 0.045 Uiso 1 1 calc R
C15 C 0.5054(4) 1.2308(4) 0.1000(3) 0.0613(7) Uani 1 1 d .
H15A H 0.5490 1.1425 0.0510 0.074 Uiso 1 1 calc R
H15B H 0.4892 1.3507 0.0626 0.074 Uiso 1 1 calc R
C14 C 0.5684(3) 1.1775(3) 0.2227(3) 0.0549(7) Uani 1 1 d .
H14A H 0.5907 1.2649 0.2597 0.066 Uiso 1 1 calc R
H14B H 0.6505 1.0567 0.2481 0.066 Uiso 1 1 calc R
C8 C 0.7021(3) 0.6850(3) 0.30455(18) 0.0374(5) Uani 1 1 d .
H8A H 0.7399 0.6267 0.2387 0.045 Uiso 1 1 calc R
H8B H 0.7567 0.7756 0.2995 0.045 Uiso 1 1 calc R

loop_
_atom_site_aniso_label
_atom_site_aniso_U_11
_atom_site_aniso_U_22
_atom_site_aniso_U_33
_atom_site_aniso_U_23
_atom_site_aniso_U_13
_atom_site_aniso_U_12
O3 0.0460(10) 0.0583(11) 0.0673(12) -0.0381(10) -0.0126(8) 0.0087(8)
O4 0.0357(9) 0.0449(9) 0.0611(11) -0.0228(8) -0.0106(7) 0.0143(7)
O1 0.0322(7) 0.0248(7) 0.0288(7) -0.0045(5) 0.0013(5) 0.0015(6)
O2 0.0417(9) 0.0315(8) 0.0386(8) -0.0090(6) -0.0059(6) 0.0109(6)
C5 0.0256(9) 0.0265(9) 0.0285(9) -0.0039(7) -0.0007(7) -0.0002(7)
C6 0.0311(10) 0.0297(10) 0.0276(10) -0.0047(8) -0.0008(8) 0.0015(8)
C1 0.0286(10) 0.0232(9) 0.0312(10) -0.0032(7) -0.0013(7) 0.0016(7)
C2 0.0438(12) 0.0250(10) 0.0560(14) -0.0019(10) -0.0007(10) -0.0048(9)
C3 0.0415(13) 0.0333(12) 0.0705(17) -0.0033(11) -0.0033(11) -0.0147(10)
C4 0.0315(11) 0.0371(12) 0.0495(13) 0.0014(10) 0.0051(9) -0.0084(9)
C7 0.0279(10) 0.0327(10) 0.0307(10) -0.0055(8) 0.0009(8) 0.0021(8)
C9 0.0259(9) 0.0221(9) 0.0297(10) -0.0024(7) -0.0010(7) 0.0002(7)
C10 0.0383(11) 0.0393(12) 0.0351(11) 0.0024(9) -0.0099(9) -0.0089(9)
C12 0.0520(16) 0.0619(18) 0.0582(17) 0.0032(14) -0.0176(13) 0.0079(13)
C11 0.0556(16) 0.093(2) 0.0324(13) 0.0059(13) -0.0077(11) -0.0235(15)
C13 0.0340(11) 0.0240(10) 0.0488(13) -0.0032(9) 0.0022(9) -0.0053(8)
C15 0.0554(16) 0.0541(16) 0.0741(19) -0.0006(14) 0.0149(14) -0.0255(13)
C14 0.0405(13) 0.0356(12) 0.091(2) -0.0104(13) -0.0078(13) -0.0154(10)
C8 0.0324(11) 0.0291(10) 0.0380(11) -0.0065(8) 0.0006(8) 0.0053(8)

loop_
_atom_type_symbol
_atom_type_description
_atom_type_scat_dispersion_real
_atom_type_scat_dispersion_imag
_atom_type_scat_source
C C 0.0033 0.0016 'International Tables Vol C Tables 4.2.6.8 and 6.1.1.4'
H H 0.0000 0.0000 'International Tables Vol C Tables 4.2.6.8 and 6.1.1.4'
O O 0.0106 0.0060 'International Tables Vol C Tables 4.2.6.8 and 6.1.1.4'

loop_
_geom_angle_atom_site_label_1
_geom_angle_atom_site_label_2
_geom_angle_atom_site_label_3
_geom_angle
C9 O1 C1 110.73(13)
C7 C5 C6 112.40(18)
C7 C5 C4 110.18(18)
C7 C5 C9 111.97(14)
C6 C5 C4 107.70(15)
C6 C5 C9 100.70(16)
C4 C5 C9 113.54(18)
C1 C6 C5 99.40(16)
O1 C1 C2 109.42(18)
O1 C1 C6 104.08(13)
O1 C1 C8 105.91(16)
C2 C1 C6 109.80(19)
C2 C1 C8 111.65(15)
C6 C1 C8 115.5(2)
C1 C2 C3 111.55(18)
C2 C3 C4 114.5(2)
C3 C4 C5 114.00(18)
O3 C7 O4 122.7(2)
O3 C7 C5 123.86(18)
O4 C7 C5 113.4(2)
O1 C9 C10 107.74(16)
O1 C9 C13 109.48(18)
O1 C9 C5 102.20(12)
C10 C9 C13 111.69(15)
C10 C9 C5 113.23(19)
C13 C9 C5 111.95(17)
C11 C10 C12 59.47(16)
C11 C10 C9 124.8(2)
C12 C10 C9 123.5(2)
C11 C12 C10 60.14(16)
C12 C11 C10 60.39(16)
C14 C13 C15 59.3(2)
C14 C13 C9 123.46(17)
C15 C13 C9 121.8(2)
C14 C15 C13 60.11(18)
C15 C14 C13 60.56(19)
O2 C8 C1 112.14(17)

loop_
_geom_bond_atom_site_label_1
_geom_bond_atom_site_label_2
_geom_bond_distance
O3 C7 1.205(3)
O4 C7 1.317(2)
O1 C9 1.459(2)
O1 C1 1.461(2)
O2 C8 1.435(2)
C5 C7 1.521(3)
C5 C6 1.532(3)
C5 C4 1.549(4)
C5 C9 1.580(3)
C6 C1 1.529(3)
C1 C2 1.527(4)
C1 C8 1.531(3)
C2 C3 1.527(3)
C3 C4 1.543(3)
C9 C10 1.524(3)
C9 C13 1.530(4)
C10 C11 1.491(3)
C10 C12 1.495(3)
C12 C11 1.481(4)
C13 C14 1.500(3)
C13 C15 1.507(4)
C15 C14 1.488(5)

loop_
_geom_hbond_atom_site_label_D
_geom_hbond_atom_site_label_H
_geom_hbond_atom_site_label_A
_geom_hbond_distance_DH
_geom_hbond_distance_HA
_geom_hbond_distance_DA
_geom_hbond_angle_DHA
_geom_hbond_site_symmetry_A
O2 H2A O3 0.82 2.03 2.740(2) 144 2_676
O4 H4A O2 0.82 1.82 2.616(2) 162 1_465

loop_
_geom_torsion_atom_site_label_1
_geom_torsion_atom_site_label_2
_geom_torsion_atom_site_label_3
_geom_torsion_atom_site_label_4
_geom_torsion
C9 O1 C1 C6 -18.6(2)
C9 O1 C1 C2 98.7(2)
C9 O1 C1 C8 -140.77(18)
C1 O1 C9 C5 -11.1(2)
C1 O1 C9 C10 -130.63(18)
C1 O1 C9 C13 107.72(19)
C4 C5 C6 C1 72.5(2)
C7 C5 C6 C1 -165.90(19)
C9 C5 C6 C1 -46.6(2)
C6 C5 C4 C3 -55.3(2)
C7 C5 C4 C3 -178.24(16)
C9 C5 C4 C3 55.3(2)
C6 C5 C7 O3 12.3(3)
C6 C5 C7 O4 -166.42(19)
C4 C5 C7 O3 132.4(2)
C4 C5 C7 O4 -46.3(2)
C9 C5 C7 O3 -100.2(2)
C9 C5 C7 O4 81.1(3)
C6 C5 C9 O1 36.2(2)
C6 C5 C9 C10 151.79(18)
C6 C5 C9 C13 -80.87(18)
C4 C5 C9 O1 -78.6(2)
C4 C5 C9 C10 37.0(2)
C4 C5 C9 C13 164.31(15)
C7 C5 C9 O1 155.81(18)
C7 C5 C9 C10 -88.6(2)
C7 C5 C9 C13 38.7(2)
C5 C6 C1 O1 40.7(2)
C5 C6 C1 C2 -76.30(19)
C5 C6 C1 C8 156.39(18)
O1 C1 C2 C3 -54.9(2)
C6 C1 C2 C3 58.8(2)
C8 C1 C2 C3 -171.77(18)
O1 C1 C8 O2 -178.08(18)
C6 C1 C8 O2 67.3(3)
C2 C1 C8 O2 -59.1(3)
C1 C2 C3 C4 -35.7(3)
C2 C3 C4 C5 35.1(3)
O1 C9 C10 C12 -159.6(2)
O1 C9 C10 C11 -86.0(3)
C5 C9 C10 C12 88.1(3)
C5 C9 C10 C11 161.8(2)
C13 C9 C10 C12 -39.3(3)
C13 C9 C10 C11 34.3(3)
O1 C9 C13 C15 44.4(2)
O1 C9 C13 C14 -27.5(3)
C5 C9 C13 C15 157.0(2)
C5 C9 C13 C14 85.1(3)
C10 C9 C13 C15 -74.8(2)
C10 C9 C13 C14 -146.8(2)
C9 C10 C12 C11 113.8(3)
C11 C10 C12 C11 .0(2)
C9 C10 C11 C12 -111.8(3)
C12 C10 C11 C12 -.0(2)
C10 C12 C11 C10 .00(17)
C9 C13 C15 C14 -112.7(2)
C14 C13 C15 C14 .00(16)
C9 C13 C14 C15 110.1(3)
C15 C13 C14 C15 -.0(2)
C13 C15 C14 C13 .00(15)
